data_1000415
loop_
_publ_author_name
'Martin, C'
'Hervieu, M'
'Van Tendeloo, G'
'Goutenoire, F'
'Michel, C'
'Maignan, A'
'Raveau, B'

_publ_section_title
;
A mercury based cuprate with the 2212 structure: Hg2-x (Cu, Pr)x Ba2 Pr
Cu2 O8-d
;
_journal_coden_ASTM SSCOA4
_journal_issue 1
_journal_name_full 'Solid State Communications'
_journal_page_first 53
_journal_page_last 56
_journal_paper_doi 10.1016/0038-1098(94)00722-5
_journal_volume 93
_journal_year 1995
_chemical_formula_structural '(Hg1.5 Pr0.3 Cu0.2) Ba2 Pr Cu2 O8'
_chemical_formula_sum 'Ba2 Cu2.2 Hg1.5 O8 Pr1.3'
_chemical_name_systematic
;
Mercury barium praseodymium copper oxide (1.5/2/1.3/2.2/8)
;
_space_group_IT_number 139
_symmetry_cell_setting tetragonal
_symmetry_Int_Tables_number 139
_symmetry_space_group_name_Hall '-I 4 2'
_symmetry_space_group_name_H-M 'I 4/m m m'
_cell_angle_alpha 90
_cell_angle_beta 90
_cell_angle_gamma 90
_cell_formula_units_Z 2
_cell_length_a 3.9236(1)
_cell_length_b 3.9236(1)
_cell_length_c 28.993(1)
_cell_volume 446.3
_refine_ls_R_factor_all 0.068
_cod_database_code 1000415

loop_
_symmetry_equiv_pos_as_xyz
x,y,z
-x,-y,z
-x,y,z
x,-y,z
-y,x,z
y,-x,z
y,x,z
-y,-x,z
-x,-y,-z
x,y,-z
x,-y,-z
-x,y,-z
y,-x,-z
-y,x,-z
-y,-x,-z
y,x,-z
1/2+x,1/2+y,1/2+z
1/2-x,1/2-y,1/2+z
1/2-x,1/2+y,1/2+z
1/2+x,1/2-y,1/2+z
1/2-y,1/2+x,1/2+z
1/2+y,1/2-x,1/2+z
1/2+y,1/2+x,1/2+z
1/2-y,1/2-x,1/2+z
1/2-x,1/2-y,1/2-z
1/2+x,1/2+y,1/2-z
1/2+x,1/2-y,1/2-z
1/2-x,1/2+y,1/2-z
1/2+y,1/2-x,1/2-z
1/2-y,1/2+x,1/2-z
1/2-y,1/2-x,1/2-z
1/2+y,1/2+x,1/2-z

loop_
_atom_site_label
_atom_site_type_symbol
_atom_site_symmetry_multiplicity
_atom_site_Wyckoff_symbol
_atom_site_fract_x
_atom_site_fract_y
_atom_site_fract_z
_atom_site_occupancy
_atom_site_attached_hydrogens
_atom_site_calc_flag
Hg1 Hg2+ 4 e 0.5 0.5 0.2136(1) 0.75 0 d
Pr1 Pr2+ 4 e 0.5 0.5 0.2136(1) 0.15 0 d
Cu1 Cu2+ 4 e 0.5 0.5 0.2136(1) 0.1 0 d
Cu2 Cu2+ 4 e 0.5 0.5 0.0613(2) 1. 0 d
Ba1 Ba2+ 4 e 0. 0. 0.1262(1) 1. 0 d
Pr2 Pr3+ 2 a 0. 0. 0. 1. 0 d
O1 O2- 8 g 0. 0.5 0.0554(6) 1. 0 d
O2 O2- 4 e 0.5 0.5 0.150(1) 1. 0 d
O3 O2- 4 e 0.5 0.5 0.285(1) 1. 0 d

loop_
_atom_type_symbol
_atom_type_oxidation_number
Hg2+ 2.000
Pr2+ 2.000
Cu2+ 2.000
Ba2+ 2.000
Pr3+ 3.000
O2- -2.000
